data_2226674
loop_
_publ_author_name
'Uvarani, C.'
'Ramesh, P.'
'Ravichandran, K.'
'Mohan, P. S.'
'Ponnuswamy, M. N.'

_publ_section_title
;
 8-Methoxy-3,3,5-trimethyl-3,11-dihydropyrano[3,2-<i>a</i>]carbazole
;
_journal_coeditor_code SJ5011
_journal_issue 7
_journal_name_full 'Acta Crystallographica Section E'
_journal_page_first o1581
_journal_paper_doi 10.1107/S160053681002074X
_journal_volume 66
_journal_year 2010
_chemical_formula_iupac 'C19 H19 N O2'
_chemical_formula_moiety 'C19 H19 N O2'
_chemical_formula_sum 'C19 H19 N O2'
_chemical_formula_weight 293.35
_chemical_name_systematic
;
8-Methoxy-3,3,5-trimethyl-3,11-dihydropyrano[3,2-<i>a</i>]carbazole
;
_space_group_IT_number 14
_symmetry_cell_setting monoclinic
_symmetry_space_group_name_Hall '-P 2ybc'
_symmetry_space_group_name_H-M 'P 1 21/c 1'
_atom_sites_solution_hydrogens geom
_atom_sites_solution_primary direct
_atom_sites_solution_secondary difmap
_audit_creation_method SHELXL-97
_cell_angle_alpha 90.000(5)
_cell_angle_beta 90.742(5)
_cell_angle_gamma 90.000(5)
_cell_formula_units_Z 4
_cell_length_a 8.290(5)
_cell_length_b 8.693(5)
_cell_length_c 21.326(5)
_cell_measurement_reflns_used 1546
_cell_measurement_temperature 293(2)
_cell_measurement_theta_max 28.30
_cell_measurement_theta_min 1.91
_cell_volume 1536.7(13)
_computing_cell_refinement 'SAINT (Bruker, 2008)'
_computing_data_collection 'APEX2 (Bruker, 2008)'
_computing_data_reduction 'SAINT (Bruker, 2008)'
_computing_molecular_graphics 'ORTEP-3 (Farrugia, 1997)'
_computing_publication_material 'SHELXL97 (Sheldrick, 2008) and PLATON (Spek, 2009)'
_computing_structure_refinement 'SHELXL97 (Sheldrick, 2008)'
_computing_structure_solution 'SHELXS97 (Sheldrick, 2008)'
_diffrn_ambient_temperature 293(2)
_diffrn_measured_fraction_theta_full 1.000
_diffrn_measured_fraction_theta_max 0.997
_diffrn_measurement_device_type 'Bruker SMART APEXII area-detector diffractometer'
_diffrn_measurement_method '\w and \f scans'
_diffrn_radiation_monochromator graphite
_diffrn_radiation_source 'fine-focus sealed tube'
_diffrn_radiation_type MoK\a
_diffrn_radiation_wavelength 0.71073
_diffrn_reflns_av_R_equivalents 0.0257
_diffrn_reflns_av_sigmaI/netI 0.0208
_diffrn_reflns_limit_h_max 11
_diffrn_reflns_limit_h_min -9
_diffrn_reflns_limit_k_max 11
_diffrn_reflns_limit_k_min -9
_diffrn_reflns_limit_l_max 28
_diffrn_reflns_limit_l_min -28
_diffrn_reflns_number 14325
_diffrn_reflns_theta_full 25.00
_diffrn_reflns_theta_max 28.30
_diffrn_reflns_theta_min 1.91
_diffrn_standards_number 0
_exptl_absorpt_coefficient_mu 0.082
_exptl_absorpt_correction_T_max 0.987
_exptl_absorpt_correction_T_min 0.984
_exptl_absorpt_correction_type multi-scan
_exptl_absorpt_process_details '(SADABS; Bruker, 2008)'
_exptl_crystal_colour colorless
_exptl_crystal_density_diffrn 1.268
_exptl_crystal_density_method 'not measured'
_exptl_crystal_description Block
_exptl_crystal_F_000 624
_exptl_crystal_size_max 0.20
_exptl_crystal_size_mid 0.17
_exptl_crystal_size_min 0.16
_refine_diff_density_max 0.236
_refine_diff_density_min -0.222
_refine_ls_extinction_method none
_refine_ls_goodness_of_fit_ref 1.053
_refine_ls_hydrogen_treatment mixed
_refine_ls_matrix_type full
_refine_ls_number_parameters 207
_refine_ls_number_reflns 3803
_refine_ls_number_restraints 0
_refine_ls_restrained_S_all 1.053
_refine_ls_R_factor_all 0.0563
_refine_ls_R_factor_gt 0.0458
_refine_ls_shift/su_max 0.004
_refine_ls_shift/su_mean 0.000
_refine_ls_structure_factor_coef Fsqd
_refine_ls_weighting_details 'calc w=1/[\s^2^(Fo^2^)+(0.0713P)^2^+0.2629P] where P=(Fo^2^+2Fc^2^)/3'
_refine_ls_weighting_scheme calc
_refine_ls_wR_factor_gt 0.1272
_refine_ls_wR_factor_ref 0.1367
_reflns_number_gt 3050
_reflns_number_total 3803
_reflns_threshold_expression I>2\s(I)
_cod_data_source_file sj5011.cif
_cod_data_source_block I
_cod_original_sg_symbol_Hall '-P 2ybc '
_cod_original_sg_symbol_H-M 'P 21/c'
_cod_database_code 2226674
_cod_database_fobs_code 2226674

loop_
_symmetry_equiv_pos_as_xyz
'x, y, z'
'-x, y+1/2, -z+1/2'
'-x, -y, -z'
'x, -y-1/2, z-1/2'

loop_
_atom_site_type_symbol
_atom_site_label
_atom_site_fract_x
_atom_site_fract_y
_atom_site_fract_z
_atom_site_U_iso_or_equiv
_atom_site_adp_type
_atom_site_calc_flag
_atom_site_refinement_flags
_atom_site_occupancy
_atom_site_disorder_assembly
_atom_site_disorder_group
O O1 1.12605(11) 0.25969(10) 0.57699(4) 0.0444(2) Uani d . 1 . .
O O2 0.32475(14) 0.26609(14) 0.86787(5) 0.0676(3) Uani d . 1 . .
N N1 0.93165(14) 0.40700(14) 0.78439(5) 0.0436(3) Uani d . 1 . .
C C2 0.78388(15) 0.37981(14) 0.81195(6) 0.0396(3) Uani d . 1 . .
C C3 0.72718(17) 0.42649(16) 0.87003(6) 0.0468(3) Uani d . 1 . .
H H3 0.7911 0.4851 0.8971 0.056 Uiso calc R 1 . .
C C4 0.57398(18) 0.38336(16) 0.88612(6) 0.0487(3) Uani d . 1 . .
H H4 0.5338 0.4134 0.9248 0.058 Uiso calc R 1 . .
C C5 0.47677(16) 0.29541(15) 0.84589(6) 0.0451(3) Uani d . 1 . .
C C6 0.53268(16) 0.24753(14) 0.78823(6) 0.0407(3) Uani d . 1 . .
H H6 0.4684 0.1883 0.7616 0.049 Uiso calc R 1 . .
C C7 0.68785(15) 0.29046(14) 0.77121(5) 0.0368(3) Uani d . 1 . .
C C8 0.78297(14) 0.26342(13) 0.71591(5) 0.0360(3) Uani d . 1 . .
C C9 0.75455(14) 0.18608(15) 0.65939(6) 0.0381(3) Uani d . 1 . .
H H9 0.6579 0.1337 0.6532 0.046 Uiso calc R 1 . .
C C10 0.86873(15) 0.18656(14) 0.61251(5) 0.0381(3) Uani d . 1 . .
C C11 1.01461(15) 0.26595(13) 0.62376(6) 0.0364(3) Uani d . 1 . .
C C12 1.25668(16) 0.37274(16) 0.57659(7) 0.0472(3) Uani d . 1 . .
C C13 1.31224(18) 0.40802(18) 0.64208(8) 0.0561(4) Uani d . 1 . .
H H13 1.4190 0.4368 0.6492 0.067 Uiso calc R 1 . .
C C14 1.21332(16) 0.39936(17) 0.69017(7) 0.0493(3) Uani d . 1 . .
H H14 1.2471 0.4319 0.7298 0.059 Uiso calc R 1 . .
C C15 1.05153(14) 0.33853(14) 0.68064(6) 0.0377(3) Uani d . 1 . .
C C16 0.93148(14) 0.33859(14) 0.72584(5) 0.0369(3) Uani d . 1 . .
C C17 0.23594(19) 0.1452(2) 0.84007(8) 0.0625(4) Uani d . 1 . .
H H17A 0.2161 0.1681 0.7966 0.094 Uiso calc R 1 . .
H H17B 0.1350 0.1338 0.8611 0.094 Uiso calc R 1 . .
H H17C 0.2963 0.0512 0.8435 0.094 Uiso calc R 1 . .
C C18 0.83971(18) 0.10395(18) 0.55133(6) 0.0512(3) Uani d . 1 . .
H H18A 0.8971 0.0081 0.5517 0.077 Uiso calc R 1 . .
H H18B 0.8771 0.1665 0.5174 0.077 Uiso calc R 1 . .
H H18C 0.7264 0.0846 0.5459 0.077 Uiso calc R 1 . .
C C19 1.38727(19) 0.2969(2) 0.53819(8) 0.0624(4) Uani d . 1 . .
H H19A 1.4205 0.2029 0.5582 0.094 Uiso calc R 1 . .
H H19B 1.4780 0.3650 0.5352 0.094 Uiso calc R 1 . .
H H19C 1.3459 0.2747 0.4969 0.094 Uiso calc R 1 . .
C C20 1.1956(2) 0.5186(2) 0.54519(9) 0.0694(5) Uani d . 1 . .
H H20A 1.1633 0.4962 0.5028 0.104 Uiso calc R 1 . .
H H20B 1.2800 0.5943 0.5452 0.104 Uiso calc R 1 . .
H H20C 1.1049 0.5577 0.5678 0.104 Uiso calc R 1 . .
H H1 1.005(2) 0.469(2) 0.7994(8) 0.063(5) Uiso d . 1 . .

loop_
_atom_site_aniso_label
_atom_site_aniso_U_11
_atom_site_aniso_U_22
_atom_site_aniso_U_33
_atom_site_aniso_U_12
_atom_site_aniso_U_13
_atom_site_aniso_U_23
O1 0.0402(5) 0.0453(5) 0.0480(5) -0.0053(4) 0.0115(4) -0.0031(4)
O2 0.0550(7) 0.0727(8) 0.0759(7) -0.0199(5) 0.0296(6) -0.0240(6)
N1 0.0379(6) 0.0484(6) 0.0446(6) -0.0083(5) 0.0010(4) -0.0095(5)
C2 0.0392(7) 0.0376(6) 0.0421(6) -0.0015(5) 0.0011(5) -0.0026(5)
C3 0.0519(8) 0.0456(7) 0.0431(6) -0.0064(6) 0.0028(5) -0.0091(5)
C4 0.0566(8) 0.0456(7) 0.0443(6) -0.0036(6) 0.0118(6) -0.0081(5)
C5 0.0427(7) 0.0412(7) 0.0516(7) -0.0026(5) 0.0115(6) -0.0022(5)
C6 0.0379(7) 0.0389(6) 0.0454(6) -0.0027(5) 0.0032(5) -0.0035(5)
C7 0.0363(6) 0.0348(6) 0.0392(6) 0.0008(5) 0.0012(5) -0.0017(5)
C8 0.0325(6) 0.0352(6) 0.0402(6) -0.0010(4) 0.0010(4) 0.0000(4)
C9 0.0320(6) 0.0406(6) 0.0419(6) -0.0044(5) 0.0003(5) -0.0033(5)
C10 0.0371(6) 0.0372(6) 0.0400(6) -0.0011(5) 0.0007(5) -0.0031(5)
C11 0.0335(6) 0.0343(6) 0.0416(6) 0.0012(4) 0.0049(5) 0.0017(5)
C12 0.0375(7) 0.0454(7) 0.0589(8) -0.0043(5) 0.0118(6) 0.0042(6)
C13 0.0379(7) 0.0620(9) 0.0686(9) -0.0139(6) 0.0062(6) -0.0086(7)
C14 0.0383(7) 0.0537(8) 0.0558(7) -0.0093(6) 0.0009(6) -0.0077(6)
C15 0.0331(6) 0.0359(6) 0.0443(6) -0.0015(5) 0.0004(5) -0.0009(5)
C16 0.0343(6) 0.0356(6) 0.0409(6) -0.0012(4) -0.0012(5) -0.0016(5)
C17 0.0472(9) 0.0626(10) 0.0781(11) -0.0123(7) 0.0114(7) -0.0048(8)
C18 0.0496(8) 0.0590(9) 0.0450(7) -0.0091(6) 0.0049(6) -0.0127(6)
C19 0.0458(8) 0.0706(10) 0.0714(10) 0.0002(7) 0.0205(7) 0.0012(8)
C20 0.0619(10) 0.0536(9) 0.0931(12) -0.0001(8) 0.0121(9) 0.0182(9)

loop_
_atom_type_symbol
_atom_type_description
_atom_type_scat_dispersion_real
_atom_type_scat_dispersion_imag
_atom_type_scat_source
C C 0.0033 0.0016 'International Tables Vol C Tables 4.2.6.8 and 6.1.1.4'
H H 0.0000 0.0000 'International Tables Vol C Tables 4.2.6.8 and 6.1.1.4'
N N 0.0061 0.0033 'International Tables Vol C Tables 4.2.6.8 and 6.1.1.4'
O O 0.0106 0.0060 'International Tables Vol C Tables 4.2.6.8 and 6.1.1.4'

loop_
_geom_angle_atom_site_label_1
_geom_angle_atom_site_label_2
_geom_angle_atom_site_label_3
_geom_angle_site_symmetry_1
_geom_angle_site_symmetry_3
_geom_angle
_geom_angle_publ_flag
C11 O1 C12 . . 118.95(10) ?
C5 O2 C17 . . 118.11(12) ?
C16 N1 C2 . . 108.60(10) ?
C16 N1 H1 . . 126.3(11) ?
C2 N1 H1 . . 124.4(11) ?
N1 C2 C3 . . 129.69(12) ?
N1 C2 C7 . . 109.20(11) ?
C3 C2 C7 . . 121.11(12) ?
C4 C3 C2 . . 117.87(12) ?
C4 C3 H3 . . 121.1 ?
C2 C3 H3 . . 121.1 ?
C3 C4 C5 . . 121.62(12) ?
C3 C4 H4 . . 119.2 ?
C5 C4 H4 . . 119.2 ?
O2 C5 C6 . . 124.51(13) ?
O2 C5 C4 . . 114.60(12) ?
C6 C5 C4 . . 120.87(13) ?
C5 C6 C7 . . 118.19(12) ?
C5 C6 H6 . . 120.9 ?
C7 C6 H6 . . 120.9 ?
C6 C7 C2 . . 120.34(12) ?
C6 C7 C8 . . 133.19(11) ?
C2 C7 C8 . . 106.47(11) ?
C9 C8 C16 . . 119.37(11) ?
C9 C8 C7 . . 133.94(11) ?
C16 C8 C7 . . 106.68(10) ?
C10 C9 C8 . . 120.78(11) ?
C10 C9 H9 . . 119.6 ?
C8 C9 H9 . . 119.6 ?
C9 C10 C11 . . 118.11(11) ?
C9 C10 C18 . . 121.38(11) ?
C11 C10 C18 . . 120.51(11) ?
O1 C11 C15 . . 120.52(11) ?
O1 C11 C10 . . 116.22(11) ?
C15 C11 C10 . . 123.10(11) ?
O1 C12 C13 . . 110.56(11) ?
O1 C12 C19 . . 104.16(12) ?
C13 C12 C19 . . 112.32(13) ?
O1 C12 C20 . . 108.74(12) ?
C13 C12 C20 . . 109.71(14) ?
C19 C12 C20 . . 111.18(13) ?
C14 C13 C12 . . 121.68(13) ?
C14 C13 H13 . . 119.2 ?
C12 C13 H13 . . 119.2 ?
C13 C14 C15 . . 119.48(13) ?
C13 C14 H14 . . 120.3 ?
C15 C14 H14 . . 120.3 ?
C16 C15 C11 . . 116.73(11) ?
C16 C15 C14 . . 124.66(12) ?
C11 C15 C14 . . 118.49(11) ?
N1 C16 C15 . . 129.19(11) ?
N1 C16 C8 . . 109.03(11) ?
C15 C16 C8 . . 121.78(11) ?
O2 C17 H17A . . 109.5 ?
O2 C17 H17B . . 109.5 ?
H17A C17 H17B . . 109.5 ?
O2 C17 H17C . . 109.5 ?
H17A C17 H17C . . 109.5 ?
H17B C17 H17C . . 109.5 ?
C10 C18 H18A . . 109.5 ?
C10 C18 H18B . . 109.5 ?
H18A C18 H18B . . 109.5 ?
C10 C18 H18C . . 109.5 ?
H18A C18 H18C . . 109.5 ?
H18B C18 H18C . . 109.5 ?
C12 C19 H19A . . 109.5 ?
C12 C19 H19B . . 109.5 ?
H19A C19 H19B . . 109.5 ?
C12 C19 H19C . . 109.5 ?
H19A C19 H19C . . 109.5 ?
H19B C19 H19C . . 109.5 ?
C12 C20 H20A . . 109.5 ?
C12 C20 H20B . . 109.5 ?
H20A C20 H20B . . 109.5 ?
C12 C20 H20C . . 109.5 ?
H20A C20 H20C . . 109.5 ?
H20B C20 H20C . . 109.5 ?

loop_
_geom_bond_atom_site_label_1
_geom_bond_atom_site_label_2
_geom_bond_site_symmetry_2
_geom_bond_distance
_geom_bond_publ_flag
O1 C11 . 1.3693(15) ?
O1 C12 . 1.4625(17) ?
O2 C5 . 1.3741(18) ?
O2 C17 . 1.410(2) ?
N1 C16 . 1.3830(16) ?
N1 C2 . 1.3859(18) ?
N1 H1 . 0.872(18) ?
C2 C3 . 1.3911(18) ?
C2 C7 . 1.4050(17) ?
C3 C4 . 1.372(2) ?
C3 H3 . 0.9300 ?
C4 C5 . 1.397(2) ?
C4 H4 . 0.9300 ?
C5 C6 . 1.3838(18) ?
C6 C7 . 1.3920(19) ?
C6 H6 . 0.9300 ?
C7 C8 . 1.4463(17) ?
C8 C9 . 1.3975(16) ?
C8 C16 . 1.4075(18) ?
C9 C10 . 1.3856(17) ?
C9 H9 . 0.9300 ?
C10 C11 . 1.4102(18) ?
C10 C18 . 1.5059(17) ?
C11 C15 . 1.3977(17) ?
C12 C13 . 1.497(2) ?
C12 C19 . 1.517(2) ?
C12 C20 . 1.518(2) ?
C13 C14 . 1.323(2) ?
C13 H13 . 0.9300 ?
C14 C15 . 1.4535(19) ?
C14 H14 . 0.9300 ?
C15 C16 . 1.3945(18) ?
C17 H17A . 0.9600 ?
C17 H17B . 0.9600 ?
C17 H17C . 0.9600 ?
C18 H18A . 0.9600 ?
C18 H18B . 0.9600 ?
C18 H18C . 0.9600 ?
C19 H19A . 0.9600 ?
C19 H19B . 0.9600 ?
C19 H19C . 0.9600 ?
C20 H20A . 0.9600 ?
C20 H20B . 0.9600 ?
C20 H20C . 0.9600 ?

loop_
_geom_hbond_atom_site_label_D
_geom_hbond_atom_site_label_H
_geom_hbond_atom_site_label_A
_geom_hbond_site_symmetry_A
_geom_hbond_distance_DH
_geom_hbond_distance_HA
_geom_hbond_distance_DA
_geom_hbond_angle_DHA
C3 H3 O1 2_756 0.93 2.54 3.333(2) 143.0
N1 H1 Cg4 2_745 0.872(18) 2.744(17) 3.528(2) 149.7(14)
C17 H17C Cg1 2_655 0.9600 3.0797 3.489(3) 107.37
C17 H17C Cg4 2_655 0.9600 3.0002 3.514(3) 114.87

loop_
_geom_torsion_atom_site_label_1
_geom_torsion_atom_site_label_2
_geom_torsion_atom_site_label_3
_geom_torsion_atom_site_label_4
_geom_torsion_site_symmetry_1
_geom_torsion_site_symmetry_2
_geom_torsion_site_symmetry_3
_geom_torsion_site_symmetry_4
_geom_torsion
_geom_torsion_publ_flag
C16 N1 C2 C3 . . . . -179.35(13) ?
C16 N1 C2 C7 . . . . 1.02(15) ?
N1 C2 C3 C4 . . . . 179.97(14) ?
C7 C2 C3 C4 . . . . -0.4(2) ?
C2 C3 C4 C5 . . . . 0.0(2) ?
C17 O2 C5 C6 . . . . 19.3(2) ?
C17 O2 C5 C4 . . . . -162.32(14) ?
C3 C4 C5 O2 . . . . -177.91(13) ?
C3 C4 C5 C6 . . . . 0.5(2) ?
O2 C5 C6 C7 . . . . 177.72(13) ?
C4 C5 C6 C7 . . . . -0.5(2) ?
C5 C6 C7 C2 . . . . 0.09(19) ?
C5 C6 C7 C8 . . . . -179.29(13) ?
N1 C2 C7 C6 . . . . -179.94(11) ?
C3 C2 C7 C6 . . . . 0.4(2) ?
N1 C2 C7 C8 . . . . -0.40(14) ?
C3 C2 C7 C8 . . . . 179.92(12) ?
C6 C7 C8 C9 . . . . 0.6(2) ?
C2 C7 C8 C9 . . . . -178.84(13) ?
C6 C7 C8 C16 . . . . 179.10(13) ?
C2 C7 C8 C16 . . . . -0.34(13) ?
C16 C8 C9 C10 . . . . -1.93(18) ?
C7 C8 C9 C10 . . . . 176.42(12) ?
C8 C9 C10 C11 . . . . 0.59(18) ?
C8 C9 C10 C18 . . . . -179.91(12) ?
C12 O1 C11 C15 . . . . -22.17(17) ?
C12 O1 C11 C10 . . . . 162.20(11) ?
C9 C10 C11 O1 . . . . 178.11(11) ?
C18 C10 C11 O1 . . . . -1.39(17) ?
C9 C10 C11 C15 . . . . 2.60(19) ?
C18 C10 C11 C15 . . . . -176.90(12) ?
C11 O1 C12 C13 . . . . 36.86(16) ?
C11 O1 C12 C19 . . . . 157.72(12) ?
C11 O1 C12 C20 . . . . -83.65(15) ?
O1 C12 C13 C14 . . . . -29.5(2) ?
C19 C12 C13 C14 . . . . -145.39(16) ?
C20 C12 C13 C14 . . . . 90.42(18) ?
C12 C13 C14 C15 . . . . 6.7(2) ?
O1 C11 C15 C16 . . . . -179.54(10) ?
C10 C11 C15 C16 . . . . -4.22(18) ?
O1 C11 C15 C14 . . . . -3.37(18) ?
C10 C11 C15 C14 . . . . 171.96(12) ?
C13 C14 C15 C16 . . . . -172.97(14) ?
C13 C14 C15 C11 . . . . 11.2(2) ?
C2 N1 C16 C15 . . . . 178.26(13) ?
C2 N1 C16 C8 . . . . -1.24(14) ?
C11 C15 C16 N1 . . . . -176.68(12) ?
C14 C15 C16 N1 . . . . 7.4(2) ?
C11 C15 C16 C8 . . . . 2.77(18) ?
C14 C15 C16 C8 . . . . -173.14(12) ?
C9 C8 C16 N1 . . . . 179.73(11) ?
C7 C8 C16 N1 . . . . 0.97(14) ?
C9 C8 C16 C15 . . . . 0.18(18) ?
C7 C8 C16 C15 . . . . -178.58(11) ?

loop_
_cod_related_entry_id
_cod_related_entry_database
_cod_related_entry_code
1 ChemSpider 87989
